data_7127305
loop_
_publ_author_name
'Wang, Fang'
'Cannon, Austin T.'
'Bhattacharya, Moumita'
'Baumgarten, Robert'
'VanderLinden, Ryan T.'
'Saouma, Caroline T.'

_publ_section_title
;
 Hydrogenation and electrocatalytic reduction of carbon dioxide to formate
 with a single Co catalyst.
;
_journal_issue 81
_journal_name_full 'Chemical communications (Cambridge, England)'
_journal_page_first 12142
_journal_page_last 12145
_journal_paper_doi 10.1039/d0cc04310a
_journal_volume 56
_journal_year 2020
_chemical_formula_moiety 'C37 H48 Cl Co N P3'
_chemical_formula_sum 'C37 H48 Cl Co N P3'
_chemical_formula_weight 694.05
_space_group_crystal_system orthorhombic
_space_group_IT_number 61
_space_group_name_Hall '-P 2ac 2ab'
_space_group_name_H-M_alt 'P b c a'
_atom_sites_solution_hydrogens geom
_audit_creation_method SHELXL-2018/3
_audit_update_record
;
2020-08-10 deposited with the CCDC.	2020-09-17 downloaded from the CCDC.
;
_cell_angle_alpha 90
_cell_angle_beta 90
_cell_angle_gamma 90
_cell_formula_units_Z 8
_cell_length_a 11.1139(3)
_cell_length_b 17.2203(5)
_cell_length_c 36.7506(11)
_cell_measurement_reflns_used 9965
_cell_measurement_temperature 100(2)
_cell_measurement_theta_max 31.57
_cell_measurement_theta_min 2.25
_cell_volume 7033.5(3)
_computing_structure_refinement 'SHELXL-2018/3 (Sheldrick, 2018)'
_diffrn_ambient_temperature 100(2)
_diffrn_measured_fraction_theta_full 0.999
_diffrn_measured_fraction_theta_max 0.998
_diffrn_measurement_device_type 'BRUKER PHOTON III CPAD'
_diffrn_radiation_type MoK\a
_diffrn_radiation_wavelength 0.71073
_diffrn_reflns_av_R_equivalents 0.0545
_diffrn_reflns_av_unetI/netI 0.0403
_diffrn_reflns_Laue_measured_fraction_full 0.999
_diffrn_reflns_Laue_measured_fraction_max 0.998
_diffrn_reflns_limit_h_max 16
_diffrn_reflns_limit_h_min -16
_diffrn_reflns_limit_k_max 24
_diffrn_reflns_limit_k_min -24
_diffrn_reflns_limit_l_max 53
_diffrn_reflns_limit_l_min -49
_diffrn_reflns_number 61576
_diffrn_reflns_point_group_measured_fraction_full 0.999
_diffrn_reflns_point_group_measured_fraction_max 0.998
_diffrn_reflns_theta_full 25.242
_diffrn_reflns_theta_max 30.996
_diffrn_reflns_theta_min 2.142
_diffrn_source 'INCOATEC 1uS Diamond Sealed-Tube'
_exptl_absorpt_coefficient_mu 0.727
_exptl_absorpt_correction_T_max 0.7462
_exptl_absorpt_correction_T_min 0.6951
_exptl_absorpt_correction_type multi-scan
_exptl_absorpt_process_details SADABS-2016/2
_exptl_crystal_colour orange
_exptl_crystal_density_diffrn 1.311
_exptl_crystal_description plate
_exptl_crystal_F_000 2928
_exptl_crystal_size_max 0.160
_exptl_crystal_size_mid 0.140
_exptl_crystal_size_min 0.020
_refine_diff_density_max 0.398
_refine_diff_density_min -0.455
_refine_diff_density_rms 0.068
_refine_ls_extinction_method none
_refine_ls_goodness_of_fit_ref 1.030
_refine_ls_hydrogen_treatment constr
_refine_ls_matrix_type full
_refine_ls_number_parameters 396
_refine_ls_number_reflns 11181
_refine_ls_number_restraints 0
_refine_ls_restrained_S_all 1.030
_refine_ls_R_factor_all 0.0508
_refine_ls_R_factor_gt 0.0333
_refine_ls_shift/su_max 0.002
_refine_ls_shift/su_mean 0.000
_refine_ls_structure_factor_coef Fsqd
_refine_ls_weighting_details 'w=1/[\s^2^(Fo^2^)+(0.0249P)^2^+3.8166P] where P=(Fo^2^+2Fc^2^)/3'
_refine_ls_weighting_scheme calc
_refine_ls_wR_factor_gt 0.0692
_refine_ls_wR_factor_ref 0.0765
_reflns_Friedel_coverage 0.000
_reflns_number_gt 8919
_reflns_number_total 11181
_reflns_threshold_expression 'I > 2\s(I)'
_cod_data_source_file d0cc04310a2.cif
_cod_data_source_block mo_20087_0m
_cod_depositor_comments
;
The following automatic conversions were performed:

data item '_exptl_absorpt_correction_type' value 'Multi-scan' was
changed to 'multi-scan' in accordance with the
/home/data/users/saulius/crontab/automatic-downloads/rss-feeds/RSC/lib/dictionaries/cif_core.dic
dictionary named 'cif_core.dic' version 2.4.2 last updated on
2011-04-26.

Automatic conversion script
Id: cif_fix_values 7556 2019-12-06 15:28:31Z antanas 

 Adding full bibliography for 7127304--7127312.cif.
;
_cod_database_code 7127305
_shelx_shelxl_version_number 2018/3
_shelx_space_group_comment
;
The symmetry employed for this shelxl refinement is uniquely defined
by the following loop, which should always be used as a source of
symmetry information in preference to the above space-group names.
They are only intended as comments.
;
_shelx_estimated_absorpt_t_min 0.893
_shelx_estimated_absorpt_t_max 0.986

loop_
_space_group_symop_operation_xyz
'x, y, z'
'x+1/2, -y+1/2, -z'
'-x, y+1/2, -z+1/2'
'-x+1/2, -y, z+1/2'
'-x, -y, -z'
'-x-1/2, y-1/2, z'
'x, -y-1/2, z-1/2'
'x-1/2, y, -z-1/2'

loop_
_atom_site_label
_atom_site_type_symbol
_atom_site_fract_x
_atom_site_fract_y
_atom_site_fract_z
_atom_site_U_iso_or_equiv
_atom_site_adp_type
_atom_site_occupancy
_atom_site_site_symmetry_order
_atom_site_calc_flag
_atom_site_refinement_flags_posn
_atom_site_refinement_flags_adp
_atom_site_refinement_flags_occupancy
_atom_site_disorder_assembly
_atom_site_disorder_group
Co1 Co 0.57973(2) 0.55456(2) 0.34569(2) 0.01099(5) Uani 1 1 d . . . . .
Cl2 Cl 0.74271(3) 0.47800(2) 0.33909(2) 0.01712(7) Uani 1 1 d . . . . .
P3 P 0.45695(3) 0.58538(2) 0.39110(2) 0.01076(7) Uani 1 1 d . . . . .
P4 P 0.42472(3) 0.48479(2) 0.32269(2) 0.01255(7) Uani 1 1 d . . . . .
P5 P 0.59993(3) 0.68400(2) 0.33624(2) 0.01212(7) Uani 1 1 d . . . . .
C6 C 0.46014(11) 0.55292(9) 0.44001(4) 0.0127(3) Uani 1 1 d . . . . .
H6A H 0.383527 0.568336 0.451704 0.015 Uiso 1 1 calc R U . . .
H6AB H 0.464621 0.495513 0.440607 0.015 Uiso 1 1 calc R U . . .
C37 C 0.48617(16) 0.44083(11) 0.25265(5) 0.0291(4) Uani 1 1 d . . . . .
H37A H 0.464247 0.437503 0.226871 0.044 Uiso 1 1 calc R U . . .
H37B H 0.507134 0.389018 0.261683 0.044 Uiso 1 1 calc R U . . .
H37C H 0.555372 0.475575 0.255482 0.044 Uiso 1 1 calc R U . . .
C8 C 0.66713(12) 0.54130(8) 0.46421(4) 0.0141(3) Uani 1 1 d . . . . .
N7 N 0.55960(10) 0.58419(8) 0.46142(3) 0.0149(2) Uani 1 1 d . . . . .
C11 C 0.87357(13) 0.44807(10) 0.47031(5) 0.0234(3) Uani 1 1 d . . . . .
H11 H 0.942836 0.416072 0.472458 0.028 Uiso 1 1 calc R U . . .
C43 C 0.61118(14) 0.69432(10) 0.26049(4) 0.0223(3) Uani 1 1 d . . . . .
H43A H 0.583292 0.640347 0.261160 0.033 Uiso 1 1 calc R U . . .
H43B H 0.699333 0.695366 0.260799 0.033 Uiso 1 1 calc R U . . .
H43C H 0.581914 0.719360 0.238240 0.033 Uiso 1 1 calc R U . . .
C10 C 0.83692(13) 0.49431(10) 0.49907(5) 0.0215(3) Uani 1 1 d . . . . .
H10 H 0.882246 0.494340 0.520990 0.026 Uiso 1 1 calc R U . . .
C9 C 0.73507(13) 0.54062(9) 0.49642(4) 0.0174(3) Uani 1 1 d . . . . .
H9 H 0.711260 0.571923 0.516450 0.021 Uiso 1 1 calc R U . . .
C18 C 0.41998(14) 0.70844(10) 0.53286(4) 0.0206(3) Uani 1 1 d . . . . .
H18 H 0.351023 0.709089 0.548134 0.025 Uiso 1 1 calc R U . . .
C40 C 0.84966(13) 0.69698(11) 0.32148(5) 0.0232(3) Uani 1 1 d . . . . .
H40A H 0.846489 0.640800 0.317340 0.035 Uiso 1 1 calc R U . . .
H40B H 0.928981 0.711120 0.331058 0.035 Uiso 1 1 calc R U . . .
H40C H 0.835732 0.724247 0.298452 0.035 Uiso 1 1 calc R U . . .
C14 C 0.53827(12) 0.64574(9) 0.48636(4) 0.0143(3) Uani 1 1 d . . . . .
C13 C 0.70563(12) 0.49544(9) 0.43518(4) 0.0171(3) Uani 1 1 d . . . . .
H13 H 0.661645 0.495822 0.413019 0.021 Uiso 1 1 calc R U . . .
C12 C 0.80740(13) 0.44925(10) 0.43828(4) 0.0208(3) Uani 1 1 d . . . . .
H12 H 0.832038 0.418113 0.418288 0.025 Uiso 1 1 calc R U . . .
C17 C 0.50168(15) 0.76903(10) 0.53457(4) 0.0239(3) Uani 1 1 d . . . . .
H17 H 0.488445 0.811377 0.550650 0.029 Uiso 1 1 calc R U . . .
C39 C 0.78483(13) 0.68864(10) 0.38660(4) 0.0231(3) Uani 1 1 d . . . . .
H39A H 0.787910 0.631794 0.385776 0.035 Uiso 1 1 calc R U . . .
H39B H 0.723706 0.705093 0.404205 0.035 Uiso 1 1 calc R U . . .
H39C H 0.863538 0.708921 0.393967 0.035 Uiso 1 1 calc R U . . .
C16 C 0.60309(15) 0.76725(9) 0.51256(4) 0.0219(3) Uani 1 1 d . . . . .
H16 H 0.660345 0.808110 0.513943 0.026 Uiso 1 1 calc R U . . .
C38 C 0.75259(12) 0.72004(9) 0.34890(4) 0.0163(3) Uani 1 1 d . . . . .
H38 H 0.749679 0.778013 0.350265 0.020 Uiso 1 1 calc R U . . .
C15 C 0.62143(14) 0.70636(9) 0.48858(4) 0.0194(3) Uani 1 1 d . . . . .
H15 H 0.690981 0.705819 0.473559 0.023 Uiso 1 1 calc R U . . .
C42 C 0.42600(13) 0.74846(10) 0.29086(4) 0.0222(3) Uani 1 1 d . . . . .
H42A H 0.399227 0.786190 0.309103 0.033 Uiso 1 1 calc R U . . .
H42B H 0.386050 0.698564 0.295156 0.033 Uiso 1 1 calc R U . . .
H42C H 0.405394 0.767409 0.266496 0.033 Uiso 1 1 calc R U . . .
C22 C 0.08438(12) 0.56632(9) 0.38429(5) 0.0202(3) Uani 1 1 d . . . . .
H22 H 0.015710 0.583321 0.397456 0.024 Uiso 1 1 calc R U . . .
C19 C 0.43750(12) 0.64670(9) 0.50911(4) 0.0158(3) Uani 1 1 d . . . . .
H19 H 0.381150 0.605253 0.508337 0.019 Uiso 1 1 calc R U . . .
C41 C 0.56277(12) 0.73784(9) 0.29369(4) 0.0163(3) Uani 1 1 d . . . . .
H41 H 0.601470 0.790212 0.294737 0.020 Uiso 1 1 calc R U . . .
C21 C 0.19887(12) 0.58224(9) 0.39744(4) 0.0175(3) Uani 1 1 d . . . . .
H21 H 0.207843 0.609675 0.419705 0.021 Uiso 1 1 calc R U . . .
C20 C 0.30137(11) 0.55830(8) 0.37825(4) 0.0125(3) Uani 1 1 d . . . . .
C25 C 0.28697(12) 0.51517(8) 0.34608(4) 0.0130(3) Uani 1 1 d . . . . .
C24 C 0.17041(12) 0.49918(9) 0.33341(4) 0.0168(3) Uani 1 1 d . . . . .
H24 H 0.160211 0.469734 0.311764 0.020 Uiso 1 1 calc R U . . .
C23 C 0.06989(12) 0.52572(9) 0.35201(4) 0.0194(3) Uani 1 1 d . . . . .
H23 H -0.008441 0.516125 0.342689 0.023 Uiso 1 1 calc R U . . .
C26 C 0.44630(11) 0.69124(8) 0.39611(4) 0.0128(3) Uani 1 1 d . . . . .
C29 C 0.44002(14) 0.85292(9) 0.40034(4) 0.0198(3) Uani 1 1 d . . . . .
H29 H 0.437249 0.907992 0.401595 0.024 Uiso 1 1 calc R U . . .
C34 C 0.33889(13) 0.32760(9) 0.32806(5) 0.0220(3) Uani 1 1 d . . . . .
H34A H 0.327708 0.327277 0.301610 0.033 Uiso 1 1 calc R U . . .
H34B H 0.265208 0.346232 0.339822 0.033 Uiso 1 1 calc R U . . .
H34C H 0.356708 0.274831 0.336473 0.033 Uiso 1 1 calc R U . . .
C28 C 0.37669(13) 0.80859(9) 0.42551(4) 0.0190(3) Uani 1 1 d . . . . .
H28 H 0.331240 0.833298 0.444088 0.023 Uiso 1 1 calc R U . . .
C35 C 0.37935(13) 0.47273(9) 0.27444(4) 0.0184(3) Uani 1 1 d . . . . .
H35 H 0.312726 0.433769 0.273407 0.022 Uiso 1 1 calc R U . . .
C27 C 0.38004(12) 0.72844(9) 0.42342(4) 0.0163(3) Uani 1 1 d . . . . .
H27 H 0.336916 0.698297 0.440700 0.020 Uiso 1 1 calc R U . . .
C36 C 0.33369(15) 0.54860(10) 0.25796(4) 0.0253(3) Uani 1 1 d . . . . .
H36A H 0.400088 0.585905 0.256424 0.038 Uiso 1 1 calc R U . . .
H36B H 0.269721 0.569964 0.273340 0.038 Uiso 1 1 calc R U . . .
H36C H 0.301946 0.538627 0.233520 0.038 Uiso 1 1 calc R U . . .
C32 C 0.44363(12) 0.38141(9) 0.33787(4) 0.0161(3) Uani 1 1 d . . . . .
H32 H 0.516611 0.360682 0.325260 0.019 Uiso 1 1 calc R U . . .
C31 C 0.51088(12) 0.73571(8) 0.37085(4) 0.0136(3) Uani 1 1 d . . . . .
C30 C 0.50742(13) 0.81674(9) 0.37333(4) 0.0177(3) Uani 1 1 d . . . . .
H30 H 0.551469 0.847307 0.356427 0.021 Uiso 1 1 calc R U . . .
C33 C 0.46777(15) 0.37620(9) 0.37865(4) 0.0226(3) Uani 1 1 d . . . . .
H33A H 0.480947 0.321832 0.385458 0.034 Uiso 1 1 calc R U . . .
H33B H 0.398399 0.396676 0.392028 0.034 Uiso 1 1 calc R U . . .
H33C H 0.539468 0.406727 0.384674 0.034 Uiso 1 1 calc R U . . .

loop_
_atom_site_aniso_label
_atom_site_aniso_U_11
_atom_site_aniso_U_22
_atom_site_aniso_U_33
_atom_site_aniso_U_23
_atom_site_aniso_U_13
_atom_site_aniso_U_12
Co1 0.00916(8) 0.01250(9) 0.01133(9) -0.00108(7) 0.00031(6) -0.00018(7)
Cl2 0.01147(13) 0.02042(17) 0.01949(17) -0.00049(13) 0.00177(12) 0.00335(12)
P3 0.00960(13) 0.01245(17) 0.01022(16) -0.00070(13) 0.00012(12) -0.00013(12)
P4 0.01121(14) 0.01467(17) 0.01177(17) -0.00203(13) -0.00057(12) -0.00092(13)
P5 0.01096(14) 0.01365(17) 0.01175(17) -0.00008(13) 0.00076(12) -0.00100(13)
C6 0.0113(5) 0.0160(7) 0.0108(6) -0.0009(5) 0.0000(5) -0.0008(5)
C37 0.0312(8) 0.0359(10) 0.0201(8) -0.0092(7) 0.0062(7) -0.0032(8)
C8 0.0118(5) 0.0161(7) 0.0144(7) 0.0023(5) 0.0002(5) -0.0020(5)
N7 0.0121(5) 0.0199(6) 0.0128(6) -0.0042(5) -0.0027(4) 0.0006(5)
C11 0.0151(6) 0.0244(8) 0.0308(9) 0.0058(7) -0.0019(6) 0.0015(6)
C43 0.0203(7) 0.0308(9) 0.0159(8) 0.0010(6) 0.0026(6) -0.0003(6)
C10 0.0170(6) 0.0241(8) 0.0233(8) 0.0061(6) -0.0067(6) -0.0045(6)
C9 0.0171(6) 0.0194(7) 0.0156(7) 0.0021(6) -0.0012(5) -0.0047(6)
C18 0.0221(7) 0.0239(8) 0.0157(7) -0.0037(6) 0.0004(6) 0.0032(6)
C40 0.0130(6) 0.0335(9) 0.0232(8) -0.0010(7) 0.0026(6) -0.0045(6)
C14 0.0163(6) 0.0167(7) 0.0098(6) 0.0003(5) -0.0022(5) 0.0011(5)
C13 0.0155(6) 0.0201(7) 0.0157(7) 0.0009(6) 0.0004(5) 0.0002(6)
C12 0.0168(6) 0.0217(8) 0.0239(8) -0.0004(6) 0.0026(6) 0.0022(6)
C17 0.0322(8) 0.0192(8) 0.0202(8) -0.0061(6) -0.0038(6) 0.0021(7)
C39 0.0182(6) 0.0315(9) 0.0195(8) -0.0013(7) -0.0050(6) -0.0027(6)
C16 0.0279(7) 0.0177(8) 0.0200(8) 0.0003(6) -0.0046(6) -0.0065(6)
C38 0.0129(5) 0.0178(7) 0.0184(7) -0.0027(6) 0.0002(5) -0.0028(5)
C15 0.0204(6) 0.0218(8) 0.0159(7) 0.0005(6) 0.0000(6) -0.0042(6)
C42 0.0194(6) 0.0282(9) 0.0191(8) -0.0003(6) -0.0031(6) 0.0052(6)
C22 0.0115(6) 0.0215(8) 0.0275(8) -0.0008(6) 0.0024(6) 0.0020(6)
C19 0.0166(6) 0.0169(7) 0.0138(7) 0.0000(5) -0.0006(5) -0.0002(5)
C41 0.0162(6) 0.0173(7) 0.0155(7) 0.0034(5) -0.0002(5) -0.0010(5)
C21 0.0138(6) 0.0187(7) 0.0201(8) -0.0026(6) 0.0016(5) -0.0001(5)
C20 0.0100(5) 0.0139(6) 0.0138(6) 0.0016(5) -0.0005(5) -0.0004(5)
C25 0.0115(5) 0.0131(6) 0.0143(7) 0.0016(5) -0.0008(5) -0.0007(5)
C24 0.0137(6) 0.0193(7) 0.0173(7) -0.0007(6) -0.0032(5) -0.0027(5)
C23 0.0110(6) 0.0211(8) 0.0262(8) 0.0010(6) -0.0036(5) -0.0003(5)
C26 0.0114(5) 0.0138(6) 0.0132(7) -0.0008(5) -0.0014(5) -0.0003(5)
C29 0.0238(7) 0.0131(7) 0.0225(8) -0.0033(6) -0.0011(6) 0.0012(6)
C34 0.0198(7) 0.0180(8) 0.0281(9) -0.0031(6) -0.0014(6) -0.0041(6)
C28 0.0196(6) 0.0185(7) 0.0189(7) -0.0051(6) 0.0016(6) 0.0042(6)
C35 0.0201(6) 0.0225(8) 0.0127(7) -0.0019(6) -0.0018(5) -0.0052(6)
C27 0.0156(6) 0.0177(7) 0.0156(7) -0.0011(6) 0.0016(5) 0.0013(5)
C36 0.0308(8) 0.0290(9) 0.0160(8) 0.0033(6) -0.0066(6) -0.0061(7)
C32 0.0140(6) 0.0141(7) 0.0203(7) -0.0023(6) -0.0005(5) 0.0002(5)
C31 0.0126(5) 0.0143(7) 0.0140(7) -0.0011(5) -0.0003(5) 0.0002(5)
C30 0.0209(6) 0.0147(7) 0.0176(7) 0.0000(6) 0.0004(5) -0.0014(6)
C33 0.0274(7) 0.0170(7) 0.0233(8) 0.0032(6) -0.0060(6) -0.0014(6)

loop_
_atom_type_symbol
_atom_type_description
_atom_type_scat_dispersion_real
_atom_type_scat_dispersion_imag
_atom_type_scat_source
C C 0.0033 0.0016 'International Tables Vol C Tables 4.2.6.8 and 6.1.1.4'
H H 0.0000 0.0000 'International Tables Vol C Tables 4.2.6.8 and 6.1.1.4'
N N 0.0061 0.0033 'International Tables Vol C Tables 4.2.6.8 and 6.1.1.4'
Cl Cl 0.1484 0.1585 'International Tables Vol C Tables 4.2.6.8 and 6.1.1.4'
Co Co 0.3494 0.9721 'International Tables Vol C Tables 4.2.6.8 and 6.1.1.4'
P P 0.1023 0.0942 'International Tables Vol C Tables 4.2.6.8 and 6.1.1.4'

loop_
_geom_angle_atom_site_label_1
_geom_angle_atom_site_label_2
_geom_angle_atom_site_label_3
_geom_angle
_geom_angle_site_symmetry_1
_geom_angle_site_symmetry_3
_geom_angle_publ_flag
P3 Co1 Cl2 135.625(16) . . ?
P3 Co1 P4 86.550(14) . . ?
Cl2 Co1 P4 105.131(15) . . ?
P3 Co1 P5 86.612(15) . . ?
Cl2 Co1 P5 118.635(15) . . ?
P4 Co1 P5 122.676(15) . . ?
C26 P3 C20 102.44(6) . . ?
C26 P3 C6 101.56(6) . . ?
C20 P3 C6 100.74(6) . . ?
C26 P3 Co1 110.63(5) . . ?
C20 P3 Co1 108.77(5) . . ?
C6 P3 Co1 129.43(5) . . ?
C25 P4 C35 104.67(7) . . ?
C25 P4 C32 103.00(6) . . ?
C35 P4 C32 102.02(7) . . ?
C25 P4 Co1 108.01(5) . . ?
C35 P4 Co1 128.54(5) . . ?
C32 P4 Co1 107.88(5) . . ?
C31 P5 C41 102.70(7) . . ?
C31 P5 C38 98.95(6) . . ?
C41 P5 C38 104.20(7) . . ?
C31 P5 Co1 108.46(5) . . ?
C41 P5 Co1 126.55(5) . . ?
C38 P5 Co1 112.27(5) . . ?
N7 C6 P3 114.79(10) . . ?
N7 C6 H6A 108.6 . . ?
P3 C6 H6A 108.6 . . ?
N7 C6 H6AB 108.6 . . ?
P3 C6 H6AB 108.6 . . ?
H6A C6 H6AB 107.5 . . ?
C35 C37 H37A 109.5 . . ?
C35 C37 H37B 109.5 . . ?
H37A C37 H37B 109.5 . . ?
C35 C37 H37C 109.5 . . ?
H37A C37 H37C 109.5 . . ?
H37B C37 H37C 109.5 . . ?
C13 C8 C9 118.37(13) . . ?
C13 C8 N7 120.12(13) . . ?
C9 C8 N7 121.45(13) . . ?
C8 N7 C14 119.06(11) . . ?
C8 N7 C6 119.22(12) . . ?
C14 N7 C6 119.77(11) . . ?
C10 C11 C12 118.89(14) . . ?
C10 C11 H11 120.6 . . ?
C12 C11 H11 120.6 . . ?
C41 C43 H43A 109.5 . . ?
C41 C43 H43B 109.5 . . ?
H43A C43 H43B 109.5 . . ?
C41 C43 H43C 109.5 . . ?
H43A C43 H43C 109.5 . . ?
H43B C43 H43C 109.5 . . ?
C11 C10 C9 121.10(15) . . ?
C11 C10 H10 119.4 . . ?
C9 C10 H10 119.4 . . ?
C10 C9 C8 120.17(15) . . ?
C10 C9 H9 119.9 . . ?
C8 C9 H9 119.9 . . ?
C17 C18 C19 120.88(15) . . ?
C17 C18 H18 119.6 . . ?
C19 C18 H18 119.6 . . ?
C38 C40 H40A 109.5 . . ?
C38 C40 H40B 109.5 . . ?
H40A C40 H40B 109.5 . . ?
C38 C40 H40C 109.5 . . ?
H40A C40 H40C 109.5 . . ?
H40B C40 H40C 109.5 . . ?
C15 C14 C19 119.10(14) . . ?
C15 C14 N7 119.00(13) . . ?
C19 C14 N7 121.89(13) . . ?
C12 C13 C8 120.80(14) . . ?
C12 C13 H13 119.6 . . ?
C8 C13 H13 119.6 . . ?
C13 C12 C11 120.66(15) . . ?
C13 C12 H12 119.7 . . ?
C11 C12 H12 119.7 . . ?
C18 C17 C16 119.31(15) . . ?
C18 C17 H17 120.3 . . ?
C16 C17 H17 120.3 . . ?
C38 C39 H39A 109.5 . . ?
C38 C39 H39B 109.5 . . ?
H39A C39 H39B 109.5 . . ?
C38 C39 H39C 109.5 . . ?
H39A C39 H39C 109.5 . . ?
H39B C39 H39C 109.5 . . ?
C15 C16 C17 120.48(15) . . ?
C15 C16 H16 119.8 . . ?
C17 C16 H16 119.8 . . ?
C40 C38 C39 109.87(13) . . ?
C40 C38 P5 113.01(10) . . ?
C39 C38 P5 108.74(10) . . ?
C40 C38 H38 108.4 . . ?
C39 C38 H38 108.4 . . ?
P5 C38 H38 108.4 . . ?
C16 C15 C14 120.39(14) . . ?
C16 C15 H15 119.8 . . ?
C14 C15 H15 119.8 . . ?
C41 C42 H42A 109.5 . . ?
C41 C42 H42B 109.5 . . ?
H42A C42 H42B 109.5 . . ?
C41 C42 H42C 109.5 . . ?
H42A C42 H42C 109.5 . . ?
H42B C42 H42C 109.5 . . ?
C23 C22 C21 120.27(14) . . ?
C23 C22 H22 119.9 . . ?
C21 C22 H22 119.9 . . ?
C18 C19 C14 119.82(14) . . ?
C18 C19 H19 120.1 . . ?
C14 C19 H19 120.1 . . ?
C43 C41 C42 110.64(13) . . ?
C43 C41 P5 110.34(11) . . ?
C42 C41 P5 109.62(10) . . ?
C43 C41 H41 108.7 . . ?
C42 C41 H41 108.7 . . ?
P5 C41 H41 108.7 . . ?
C22 C21 C20 120.75(14) . . ?
C22 C21 H21 119.6 . . ?
C20 C21 H21 119.6 . . ?
C21 C20 C25 119.09(12) . . ?
C21 C20 P3 123.79(11) . . ?
C25 C20 P3 117.00(10) . . ?
C24 C25 C20 119.20(13) . . ?
C24 C25 P4 124.02(11) . . ?
C20 C25 P4 116.77(10) . . ?
C23 C24 C25 121.00(14) . . ?
C23 C24 H24 119.5 . . ?
C25 C24 H24 119.5 . . ?
C22 C23 C24 119.62(13) . . ?
C22 C23 H23 120.2 . . ?
C24 C23 H23 120.2 . . ?
C27 C26 C31 119.63(13) . . ?
C27 C26 P3 124.06(11) . . ?
C31 C26 P3 116.31(10) . . ?
C28 C29 C30 120.09(14) . . ?
C28 C29 H29 120.0 . . ?
C30 C29 H29 120.0 . . ?
C32 C34 H34A 109.5 . . ?
C32 C34 H34B 109.5 . . ?
H34A C34 H34B 109.5 . . ?
C32 C34 H34C 109.5 . . ?
H34A C34 H34C 109.5 . . ?
H34B C34 H34C 109.5 . . ?
C27 C28 C29 119.83(14) . . ?
C27 C28 H28 120.1 . . ?
C29 C28 H28 120.1 . . ?
C36 C35 C37 110.89(14) . . ?
C36 C35 P4 111.96(11) . . ?
C37 C35 P4 109.19(11) . . ?
C36 C35 H35 108.2 . . ?
C37 C35 H35 108.2 . . ?
P4 C35 H35 108.2 . . ?
C28 C27 C26 120.71(14) . . ?
C28 C27 H27 119.6 . . ?
C26 C27 H27 119.6 . . ?
C35 C36 H36A 109.5 . . ?
C35 C36 H36B 109.5 . . ?
H36A C36 H36B 109.5 . . ?
C35 C36 H36C 109.5 . . ?
H36A C36 H36C 109.5 . . ?
H36B C36 H36C 109.5 . . ?
C33 C32 C34 109.23(13) . . ?
C33 C32 P4 111.56(11) . . ?
C34 C32 P4 114.77(10) . . ?
C33 C32 H32 107.0 . . ?
C34 C32 H32 107.0 . . ?
P4 C32 H32 107.0 . . ?
C30 C31 C26 119.20(13) . . ?
C30 C31 P5 122.84(11) . . ?
C26 C31 P5 117.95(11) . . ?
C29 C30 C31 120.54(14) . . ?
C29 C30 H30 119.7 . . ?
C31 C30 H30 119.7 . . ?
C32 C33 H33A 109.5 . . ?
C32 C33 H33B 109.5 . . ?
H33A C33 H33B 109.5 . . ?
C32 C33 H33C 109.5 . . ?
H33A C33 H33C 109.5 . . ?
H33B C33 H33C 109.5 . . ?

loop_
_geom_bond_atom_site_label_1
_geom_bond_atom_site_label_2
_geom_bond_distance
_geom_bond_site_symmetry_2
_geom_bond_publ_flag
Co1 P3 2.2203(4) . ?
Co1 Cl2 2.2534(4) . ?
Co1 P4 2.2640(4) . ?
Co1 P5 2.2671(4) . ?
P3 C26 1.8361(15) . ?
P3 C20 1.8521(13) . ?
P3 C6 1.8828(14) . ?
P4 C25 1.8320(14) . ?
P4 C35 1.8550(15) . ?
P4 C32 1.8774(15) . ?
P5 C31 1.8411(14) . ?
P5 C41 1.8640(15) . ?
P5 C38 1.8656(14) . ?
C6 N7 1.4597(17) . ?
C6 H6A 0.9900 . ?
C6 H6AB 0.9900 . ?
C37 C35 1.534(2) . ?
C37 H37A 0.9800 . ?
C37 H37B 0.9800 . ?
C37 H37C 0.9800 . ?
C8 C13 1.395(2) . ?
C8 C9 1.404(2) . ?
C8 N7 1.4086(17) . ?
N7 C14 1.4211(18) . ?
C11 C10 1.385(2) . ?
C11 C12 1.388(2) . ?
C11 H11 0.9500 . ?
C43 C41 1.530(2) . ?
C43 H43A 0.9800 . ?
C43 H43B 0.9800 . ?
C43 H43C 0.9800 . ?
C10 C9 1.388(2) . ?
C10 H10 0.9500 . ?
C9 H9 0.9500 . ?
C18 C17 1.385(2) . ?
C18 C19 1.389(2) . ?
C18 H18 0.9500 . ?
C40 C38 1.529(2) . ?
C40 H40A 0.9800 . ?
C40 H40B 0.9800 . ?
C40 H40C 0.9800 . ?
C14 C15 1.397(2) . ?
C14 C19 1.3976(19) . ?
C13 C12 1.387(2) . ?
C13 H13 0.9500 . ?
C12 H12 0.9500 . ?
C17 C16 1.388(2) . ?
C17 H17 0.9500 . ?
C39 C38 1.530(2) . ?
C39 H39A 0.9800 . ?
C39 H39B 0.9800 . ?
C39 H39C 0.9800 . ?
C16 C15 1.385(2) . ?
C16 H16 0.9500 . ?
C38 H38 1.0000 . ?
C15 H15 0.9500 . ?
C42 C41 1.5345(19) . ?
C42 H42A 0.9800 . ?
C42 H42B 0.9800 . ?
C42 H42C 0.9800 . ?
C22 C23 1.386(2) . ?
C22 C21 1.3885(19) . ?
C22 H22 0.9500 . ?
C19 H19 0.9500 . ?
C41 H41 1.0000 . ?
C21 C20 1.4019(19) . ?
C21 H21 0.9500 . ?
C20 C25 1.405(2) . ?
C25 C24 1.4039(18) . ?
C24 C23 1.387(2) . ?
C24 H24 0.9500 . ?
C23 H23 0.9500 . ?
C26 C27 1.3999(19) . ?
C26 C31 1.4013(19) . ?
C29 C28 1.391(2) . ?
C29 C30 1.391(2) . ?
C29 H29 0.9500 . ?
C34 C32 1.531(2) . ?
C34 H34A 0.9800 . ?
C34 H34B 0.9800 . ?
C34 H34C 0.9800 . ?
C28 C27 1.383(2) . ?
C28 H28 0.9500 . ?
C35 C36 1.527(2) . ?
C35 H35 1.0000 . ?
C27 H27 0.9500 . ?
C36 H36A 0.9800 . ?
C36 H36B 0.9800 . ?
C36 H36C 0.9800 . ?
C32 C33 1.525(2) . ?
C32 H32 1.0000 . ?
C31 C30 1.399(2) . ?
C30 H30 0.9500 . ?
C33 H33A 0.9800 . ?
C33 H33B 0.9800 . ?
C33 H33C 0.9800 . ?

loop_
_geom_torsion_atom_site_label_1
_geom_torsion_atom_site_label_2
_geom_torsion_atom_site_label_3
_geom_torsion_atom_site_label_4
_geom_torsion
_geom_torsion_site_symmetry_1
_geom_torsion_site_symmetry_2
_geom_torsion_site_symmetry_3
_geom_torsion_site_symmetry_4
_geom_torsion_publ_flag
C26 P3 C6 N7 -59.19(11) . . . . ?
C20 P3 C6 N7 -164.42(10) . . . . ?
Co1 P3 C6 N7 70.13(12) . . . . ?
C13 C8 N7 C14 -163.03(14) . . . . ?
C9 C8 N7 C14 19.9(2) . . . . ?
C13 C8 N7 C6 32.90(19) . . . . ?
C9 C8 N7 C6 -144.19(14) . . . . ?
P3 C6 N7 C8 -92.62(14) . . . . ?
P3 C6 N7 C14 103.42(13) . . . . ?
C12 C11 C10 C9 0.8(2) . . . . ?
C11 C10 C9 C8 -0.1(2) . . . . ?
C13 C8 C9 C10 -0.9(2) . . . . ?
N7 C8 C9 C10 176.28(14) . . . . ?
C8 N7 C14 C15 57.63(19) . . . . ?
C6 N7 C14 C15 -138.39(14) . . . . ?
C8 N7 C14 C19 -121.34(15) . . . . ?
C6 N7 C14 C19 42.6(2) . . . . ?
C9 C8 C13 C12 1.1(2) . . . . ?
N7 C8 C13 C12 -176.09(14) . . . . ?
C8 C13 C12 C11 -0.4(2) . . . . ?
C10 C11 C12 C13 -0.5(2) . . . . ?
C19 C18 C17 C16 -0.9(2) . . . . ?
C18 C17 C16 C15 1.3(2) . . . . ?
C31 P5 C38 C40 -171.60(12) . . . . ?
C41 P5 C38 C40 -65.97(13) . . . . ?
Co1 P5 C38 C40 74.15(12) . . . . ?
C31 P5 C38 C39 66.12(12) . . . . ?
C41 P5 C38 C39 171.75(11) . . . . ?
Co1 P5 C38 C39 -48.14(11) . . . . ?
C17 C16 C15 C14 -0.3(2) . . . . ?
C19 C14 C15 C16 -1.1(2) . . . . ?
N7 C14 C15 C16 179.87(14) . . . . ?
C17 C18 C19 C14 -0.5(2) . . . . ?
C15 C14 C19 C18 1.5(2) . . . . ?
N7 C14 C19 C18 -179.51(13) . . . . ?
C31 P5 C41 C43 -169.92(10) . . . . ?
C38 P5 C41 C43 87.28(11) . . . . ?
Co1 P5 C41 C43 -45.10(12) . . . . ?
C31 P5 C41 C42 -47.83(12) . . . . ?
C38 P5 C41 C42 -150.63(11) . . . . ?
Co1 P5 C41 C42 76.99(12) . . . . ?
C23 C22 C21 C20 0.6(2) . . . . ?
C22 C21 C20 C25 -2.4(2) . . . . ?
C22 C21 C20 P3 173.52(12) . . . . ?
C26 P3 C20 C21 -50.64(14) . . . . ?
C6 P3 C20 C21 53.88(14) . . . . ?
Co1 P3 C20 C21 -167.77(11) . . . . ?
C26 P3 C20 C25 125.39(11) . . . . ?
C6 P3 C20 C25 -130.10(11) . . . . ?
Co1 P3 C20 C25 8.25(12) . . . . ?
C21 C20 C25 C24 1.9(2) . . . . ?
P3 C20 C25 C24 -174.33(11) . . . . ?
C21 C20 C25 P4 -179.28(11) . . . . ?
P3 C20 C25 P4 4.49(15) . . . . ?
C35 P4 C25 C24 24.17(14) . . . . ?
C32 P4 C25 C24 -82.17(14) . . . . ?
Co1 P4 C25 C24 163.85(11) . . . . ?
C35 P4 C25 C20 -154.59(11) . . . . ?
C32 P4 C25 C20 99.07(12) . . . . ?
Co1 P4 C25 C20 -14.91(12) . . . . ?
C20 C25 C24 C23 0.4(2) . . . . ?
P4 C25 C24 C23 -178.29(12) . . . . ?
C21 C22 C23 C24 1.8(2) . . . . ?
C25 C24 C23 C22 -2.3(2) . . . . ?
C20 P3 C26 C27 67.19(13) . . . . ?
C6 P3 C26 C27 -36.69(13) . . . . ?
Co1 P3 C26 C27 -177.01(10) . . . . ?
C20 P3 C26 C31 -113.66(11) . . . . ?
C6 P3 C26 C31 142.46(10) . . . . ?
Co1 P3 C26 C31 2.14(12) . . . . ?
C30 C29 C28 C27 -0.6(2) . . . . ?
C25 P4 C35 C36 61.32(12) . . . . ?
C32 P4 C35 C36 168.39(11) . . . . ?
Co1 P4 C35 C36 -66.79(12) . . . . ?
C25 P4 C35 C37 -175.49(11) . . . . ?
C32 P4 C35 C37 -68.42(12) . . . . ?
Co1 P4 C35 C37 56.40(13) . . . . ?
C29 C28 C27 C26 -0.2(2) . . . . ?
C31 C26 C27 C28 0.6(2) . . . . ?
P3 C26 C27 C28 179.76(11) . . . . ?
C25 P4 C32 C33 -65.21(11) . . . . ?
C35 P4 C32 C33 -173.57(11) . . . . ?
Co1 P4 C32 C33 48.86(11) . . . . ?
C25 P4 C32 C34 59.70(12) . . . . ?
C35 P4 C32 C34 -48.65(12) . . . . ?
Co1 P4 C32 C34 173.78(10) . . . . ?
C27 C26 C31 C30 -0.3(2) . . . . ?
P3 C26 C31 C30 -179.47(11) . . . . ?
C27 C26 C31 P5 178.35(10) . . . . ?
P3 C26 C31 P5 -0.84(15) . . . . ?
C41 P5 C31 C30 -46.26(13) . . . . ?
C38 P5 C31 C30 60.59(13) . . . . ?
Co1 P5 C31 C30 177.79(11) . . . . ?
C41 P5 C31 C26 135.16(11) . . . . ?
C38 P5 C31 C26 -117.98(11) . . . . ?
Co1 P5 C31 C26 -0.79(12) . . . . ?
C28 C29 C30 C31 0.9(2) . . . . ?
C26 C31 C30 C29 -0.5(2) . . . . ?
P5 C31 C30 C29 -179.06(11) . . . . ?
